data_4082205
loop_
_publ_author_name
'Kaplan, Peter T.'
'Xu, Long'
'Chen, Bo'
'McGarry, Katherine R.'
'Yu, Siqi'
'Wang, Huan'
'Vicic, David A.'

_publ_section_title
;
 Mild, Safe, and Versatile Reagents for (CF2)nTransfer and the
 Construction of Fluoroalkyl-Containing Rings
;
_journal_issue 24
_journal_name_full Organometallics
_journal_page_first 7552
_journal_paper_doi 10.1021/om401016k
_journal_volume 32
_journal_year 2013
_chemical_formula_sum 'C20 H18 F12 N4 Zn2'
_chemical_formula_weight 673.12
_chemical_name_systematic
;
 ?
;
_space_group_crystal_system monoclinic
_space_group_IT_number 15
_space_group_name_Hall '-C 2yc'
_space_group_name_H-M_alt 'C 1 2/c 1'
_symmetry_space_group_name_Hall '-C 2yc'
_symmetry_space_group_name_H-M 'C 1 2/c 1'
_atom_sites_solution_hydrogens difmap
_audit_creation_method SHELXL-2013
_cell_angle_alpha 90
_cell_angle_beta 109.464(3)
_cell_angle_gamma 90
_cell_formula_units_Z 4
_cell_length_a 16.4914(19)
_cell_length_b 8.3476(9)
_cell_length_c 19.403(2)
_cell_measurement_temperature 100(2)
_cell_volume 2518.4(5)
_computing_structure_refinement 'SHELXL-2013 (Sheldrick, 2013)'
_diffrn_ambient_temperature 100(2)
_diffrn_measured_fraction_theta_full 0.997
_diffrn_measured_fraction_theta_max 0.998
_diffrn_radiation_type MoK\a
_diffrn_radiation_wavelength 0.71073
_diffrn_reflns_av_R_equivalents 0.0286
_diffrn_reflns_av_unetI/netI 0.0152
_diffrn_reflns_Laue_measured_fraction_full 0.997
_diffrn_reflns_Laue_measured_fraction_max 0.998
_diffrn_reflns_limit_h_max 20
_diffrn_reflns_limit_h_min -20
_diffrn_reflns_limit_k_max 10
_diffrn_reflns_limit_k_min -10
_diffrn_reflns_limit_l_max 24
_diffrn_reflns_limit_l_min -24
_diffrn_reflns_number 20814
_diffrn_reflns_point_group_measured_fraction_full 0.997
_diffrn_reflns_point_group_measured_fraction_max 0.998
_diffrn_reflns_theta_full 25.242
_diffrn_reflns_theta_max 26.372
_diffrn_reflns_theta_min 3.144
_exptl_absorpt_coefficient_mu 2.010
_exptl_crystal_density_diffrn 1.775
_exptl_crystal_F_000 1336
_exptl_crystal_size_max 0.100
_exptl_crystal_size_mid 0.050
_exptl_crystal_size_min 0.050
_refine_diff_density_max 0.404
_refine_diff_density_min -0.244
_refine_diff_density_rms 0.059
_refine_ls_extinction_method none
_refine_ls_goodness_of_fit_ref 1.075
_refine_ls_hydrogen_treatment refall
_refine_ls_matrix_type full
_refine_ls_number_parameters 208
_refine_ls_number_reflns 2583
_refine_ls_number_restraints 40
_refine_ls_restrained_S_all 1.067
_refine_ls_R_factor_all 0.0241
_refine_ls_R_factor_gt 0.0209
_refine_ls_shift/su_max 0.001
_refine_ls_shift/su_mean 0.000
_refine_ls_structure_factor_coef Fsqd
_refine_ls_weighting_details 'w=1/[\s^2^(Fo^2^)+(0.0315P)^2^+2.3024P] where P=(Fo^2^+2Fc^2^)/3'
_refine_ls_weighting_scheme calc
_refine_ls_wR_factor_gt 0.0547
_refine_ls_wR_factor_ref 0.0565
_reflns_Friedel_coverage 0.000
_reflns_number_gt 2364
_reflns_number_total 2583
_reflns_threshold_expression 'I > 2\s(I)'
_cod_data_source_file om401016k_si_002.cif
_cod_data_source_block Compound8
_cod_database_code 4082205
_shelx_space_group_comment
;
The symmetry employed for this shelxl refinement is uniquely defined
by the following loop, which should always be used as a source of
symmetry information in preference to the above space-group names.
They are only intended as comments.
;
_shelx_estimated_absorpt_t_min 0.824
_shelx_estimated_absorpt_t_max 0.906
_shelxl_version_number 2013-3

loop_
_space_group_symop_operation_xyz
'x, y, z'
'-x, y, -z+1/2'
'x+1/2, y+1/2, z'
'-x+1/2, y+1/2, -z+1/2'
'-x, -y, -z'
'x, -y, z-1/2'
'-x+1/2, -y+1/2, -z'
'x+1/2, -y+1/2, z-1/2'

loop_
_atom_site_label
_atom_site_type_symbol
_atom_site_fract_x
_atom_site_fract_y
_atom_site_fract_z
_atom_site_U_iso_or_equiv
_atom_site_adp_type
_atom_site_occupancy
_atom_site_site_symmetry_order
_atom_site_calc_flag
_atom_site_refinement_flags_adp
Zn1 Zn 0.11261(2) 0.79348(2) 0.79013(2) 0.01833(7) Uani 1 1 d U
F1 F 0.15778(6) 0.59798(12) 0.68931(5) 0.0266(2) Uani 1 1 d U
F2 F 0.12046(6) 0.84070(12) 0.64846(5) 0.0252(2) Uani 1 1 d U
F3 F -0.00138(6) 0.50994(11) 0.66728(5) 0.0248(2) Uani 1 1 d U
F4 F 0.01958(6) 0.61034(12) 0.57062(5) 0.0259(2) Uani 1 1 d U
F5 F -0.13070(6) 0.68769(14) 0.56904(6) 0.0325(3) Uani 1 1 d U
F6 F -0.04837(6) 0.89977(12) 0.59736(6) 0.0283(2) Uani 1 1 d U
N1 N 0.12620(10) 1.04142(18) 0.78813(8) 0.0271(3) Uani 1 1 d U
N2 N 0.24572(9) 0.75285(19) 0.84232(8) 0.0258(3) Uani 1 1 d U
C1 C 0.09786(10) 0.71795(18) 0.68749(9) 0.0192(3) Uani 1 1 d U
C2 C 0.01291(10) 0.65177(19) 0.63694(9) 0.0194(3) Uani 1 1 d U
C3 C -0.06559(10) 0.7566(2) 0.62693(9) 0.0200(3) Uani 1 1 d U
C4 C 0.14624(11) 1.1707(2) 0.80087(9) 0.0226(3) Uani 1 1 d U
C5 C 0.17169(13) 1.3365(2) 0.81700(12) 0.0263(4) Uani 1 1 d U
H3 H 0.159(2) 1.368(5) 0.854(2) 0.099(12) Uiso 1 1 d .
H2 H 0.141(3) 1.385(5) 0.783(2) 0.108(14) Uiso 1 1 d .
H1 H 0.226(3) 1.347(4) 0.819(2) 0.096(12) Uiso 1 1 d .
C6 C 0.31688(11) 0.7333(2) 0.87237(9) 0.0212(3) Uani 1 1 d U
C7 C 0.40788(12) 0.7079(2) 0.91049(11) 0.0263(4) Uani 1 1 d U
H6 H 0.431(2) 0.791(4) 0.9063(19) 0.082(11) Uiso 1 1 d .
H5 H 0.4239(19) 0.629(4) 0.8886(16) 0.064(8) Uiso 1 1 d .
H4 H 0.4134(19) 0.674(3) 0.9544(17) 0.063(8) Uiso 1 1 d .
C8 C -0.17059(12) 0.1891(2) 0.50383(10) 0.0257(4) Uani 1 1 d U
H7 H -0.1185(14) 0.147(3) 0.5058(11) 0.032(5) Uiso 1 1 d .
C9 C -0.18884(12) 0.3499(2) 0.48792(10) 0.0259(4) Uani 1 1 d U
H8 H -0.1473(14) 0.416(2) 0.4807(11) 0.028(5) Uiso 1 1 d .
C10 C -0.26855(12) 0.4106(2) 0.48396(9) 0.0243(4) Uani 1 1 d U
H9 H -0.2810(13) 0.513(3) 0.4739(11) 0.027(5) Uiso 1 1 d .

loop_
_atom_site_aniso_label
_atom_site_aniso_U_11
_atom_site_aniso_U_22
_atom_site_aniso_U_33
_atom_site_aniso_U_23
_atom_site_aniso_U_13
_atom_site_aniso_U_12
Zn1 0.01515(11) 0.02017(11) 0.02045(11) 0.00151(7) 0.00696(8) -0.00173(7)
F1 0.0216(5) 0.0307(5) 0.0303(5) 0.0052(4) 0.0125(4) 0.0114(4)
F2 0.0226(5) 0.0281(5) 0.0279(5) 0.0080(4) 0.0126(4) -0.0027(4)
F3 0.0292(5) 0.0167(4) 0.0331(5) 0.0003(4) 0.0164(4) -0.0021(4)
F4 0.0279(5) 0.0313(5) 0.0222(5) -0.0048(4) 0.0131(4) 0.0031(4)
F5 0.0184(5) 0.0508(7) 0.0257(5) -0.0139(5) 0.0038(4) -0.0026(5)
F6 0.0274(5) 0.0281(5) 0.0322(5) 0.0119(4) 0.0137(4) 0.0084(4)
N1 0.0316(8) 0.0234(8) 0.0272(8) 0.0019(6) 0.0108(6) -0.0038(6)
N2 0.0184(7) 0.0325(8) 0.0267(8) 0.0016(6) 0.0079(6) -0.0016(6)
C1 0.0166(7) 0.0194(8) 0.0247(8) 0.0052(6) 0.0111(6) 0.0031(6)
C2 0.0234(8) 0.0179(7) 0.0204(8) -0.0004(6) 0.0121(7) 0.0001(6)
C3 0.0168(7) 0.0241(8) 0.0185(8) -0.0009(6) 0.0050(6) -0.0007(6)
C4 0.0208(8) 0.0276(9) 0.0200(8) 0.0049(7) 0.0076(6) 0.0024(7)
C5 0.0274(10) 0.0212(8) 0.0314(10) 0.0009(7) 0.0114(8) 0.0005(7)
C6 0.0228(9) 0.0224(8) 0.0195(8) -0.0015(6) 0.0086(7) -0.0020(6)
C7 0.0201(9) 0.0272(9) 0.0290(10) -0.0017(8) 0.0047(7) -0.0012(7)
C8 0.0204(8) 0.0321(9) 0.0252(9) -0.0017(7) 0.0086(7) 0.0052(7)
C9 0.0238(9) 0.0297(9) 0.0267(9) 0.0000(7) 0.0117(7) -0.0028(7)
C10 0.0292(9) 0.0226(8) 0.0206(8) 0.0015(6) 0.0078(7) 0.0039(7)

loop_
_atom_type_symbol
_atom_type_description
_atom_type_scat_dispersion_real
_atom_type_scat_dispersion_imag
_atom_type_scat_source
C C 0.0033 0.0016 'International Tables Vol C Tables 4.2.6.8 and 6.1.1.4'
H H 0.0000 0.0000 'International Tables Vol C Tables 4.2.6.8 and 6.1.1.4'
N N 0.0061 0.0033 'International Tables Vol C Tables 4.2.6.8 and 6.1.1.4'
F F 0.0171 0.0103 'International Tables Vol C Tables 4.2.6.8 and 6.1.1.4'
Zn Zn 0.2839 1.4301 'International Tables Vol C Tables 4.2.6.8 and 6.1.1.4'

loop_
_geom_angle_atom_site_label_1
_geom_angle_atom_site_label_2
_geom_angle_atom_site_label_3
_geom_angle
_geom_angle_site_symmetry_1
_geom_angle_site_symmetry_3
C1 Zn1 C3 141.29(7) . 2_556
C1 Zn1 N1 105.63(6) . .
C3 Zn1 N1 103.74(6) 2_556 .
C1 Zn1 N2 100.74(6) . .
C3 Zn1 N2 101.87(6) 2_556 .
N1 Zn1 N2 93.86(6) . .
C4 N1 Zn1 165.63(14) . .
C6 N2 Zn1 177.72(15) . .
F2 C1 F1 103.00(12) . .
F2 C1 C2 105.76(13) . .
F1 C1 C2 104.31(13) . .
F2 C1 Zn1 109.79(10) . .
F1 C1 Zn1 110.23(10) . .
C2 C1 Zn1 122.03(11) . .
F4 C2 F3 105.24(12) . .
F4 C2 C3 110.87(13) . .
F3 C2 C3 106.83(13) . .
F4 C2 C1 110.61(13) . .
F3 C2 C1 106.77(13) . .
C3 C2 C1 115.81(13) . .
F5 C3 F6 103.28(13) . .
F5 C3 C2 105.08(13) . .
F6 C3 C2 105.31(13) . .
F5 C3 Zn1 107.85(10) . 2_556
F6 C3 Zn1 112.33(11) . 2_556
C2 C3 Zn1 121.35(11) . 2_556
N1 C4 C5 179.8(3) . .
N2 C6 C7 179.7(2) . .
C10 C8 C9 120.24(17) 7_456 .
C10 C9 C8 119.79(17) . .
C8 C10 C9 119.96(17) 7_456 .

loop_
_geom_bond_atom_site_label_1
_geom_bond_atom_site_label_2
_geom_bond_distance
_geom_bond_site_symmetry_2
Zn1 C1 2.0248(17) .
Zn1 C3 2.0291(17) 2_556
Zn1 N1 2.0835(16) .
Zn1 N2 2.1161(15) .
F1 C1 1.3991(18) .
F2 C1 1.3966(18) .
F3 C2 1.3770(18) .
F4 C2 1.3717(18) .
F5 C3 1.3933(19) .
F6 C3 1.3955(19) .
N1 C4 1.132(2) .
N2 C6 1.135(2) .
C1 C2 1.521(2) .
C2 C3 1.520(2) .
C3 Zn1 2.0291(17) 2_556
C4 C5 1.449(3) .
C6 C7 1.451(2) .
C8 C10 1.383(3) 7_456
C8 C9 1.388(3) .
C9 C10 1.387(3) .
C10 C8 1.383(3) 7_456
